data_4065596
loop_
_publ_author_name
'Feng, Yuee'
'Jiang, Bi'
'Boyle, Paul A.'
'Ison, Elon A.'

_publ_section_title
;
 Effect of Ancillary Ligands and Solvents on H/D Exchange Reactions
 Catalyzed by Cp*Ir Complexes
;
_journal_issue 13
_journal_name_full Organometallics
_journal_page_first 2857
_journal_paper_doi 10.1021/om100018x
_journal_volume 29
_journal_year 2010
_chemical_formula_sum 'C18 H29 Cl2 Ir N2 O4 S'
_chemical_formula_weight 632.59
_chemical_name_systematic
; 
 ? 
;
_space_group_IT_number 14
_symmetry_cell_setting monoclinic
_symmetry_space_group_name_Hall '-P 2ybc'
_symmetry_space_group_name_H-M 'P 1 21/c 1'
_atom_sites_solution_hydrogens geom
_atom_sites_solution_primary direct
_atom_sites_solution_secondary difmap
_audit_creation_method SHELXL-97
_cell_angle_alpha 90.00
_cell_angle_beta 112.212(2)
_cell_angle_gamma 90.00
_cell_formula_units_Z 4
_cell_length_a 8.6416(5)
_cell_length_b 24.5383(14)
_cell_length_c 11.1459(6)
_cell_measurement_reflns_used 9670
_cell_measurement_temperature 110
_cell_measurement_theta_max 35.12
_cell_measurement_theta_min 2.58
_cell_volume 2188.1(2)
_computing_cell_refinement SAINT
_computing_data_collection Apex2
_computing_data_reduction SAINT
_computing_molecular_graphics NRCVAX
_computing_publication_material cif2tables.py
_computing_structure_refinement XL
_computing_structure_solution SIR92
_diffrn_ambient_temperature 110
_diffrn_measured_fraction_theta_full 0.997
_diffrn_measured_fraction_theta_max 0.945
_diffrn_measurement_device_type 'Bruker-Nonius Kappa Axis X8 Apex2'
_diffrn_measurement_method 'omega and phi scans'
_diffrn_radiation_monochromator graphite
_diffrn_radiation_source 'fine-focus sealed tube'
_diffrn_radiation_type MoK\a
_diffrn_radiation_wavelength 0.71073
_diffrn_reflns_av_R_equivalents 0.0481
_diffrn_reflns_av_sigmaI/netI 0.0452
_diffrn_reflns_limit_h_max 14
_diffrn_reflns_limit_h_min -16
_diffrn_reflns_limit_k_max 45
_diffrn_reflns_limit_k_min -42
_diffrn_reflns_limit_l_max 19
_diffrn_reflns_limit_l_min -19
_diffrn_reflns_number 115543
_diffrn_reflns_theta_full 39.64
_diffrn_reflns_theta_max 41.63
_diffrn_reflns_theta_min 2.55
_exptl_absorpt_coefficient_mu 6.468
_exptl_absorpt_correction_T_max 0.4645
_exptl_absorpt_correction_T_min 0.3177
_exptl_absorpt_correction_type multi-scan
_exptl_absorpt_process_details SADABS
_exptl_crystal_colour orange
_exptl_crystal_density_diffrn 1.920
_exptl_crystal_density_method 'not measured'
_exptl_crystal_description prism
_exptl_crystal_F_000 1240
_exptl_crystal_size_max 0.23
_exptl_crystal_size_mid 0.20
_exptl_crystal_size_min 0.14
_refine_diff_density_max 3.358
_refine_diff_density_min -1.855
_refine_diff_density_rms 0.197
_refine_ls_extinction_method none
_refine_ls_goodness_of_fit_ref 1.109
_refine_ls_hydrogen_treatment constr
_refine_ls_matrix_type full
_refine_ls_number_parameters 262
_refine_ls_number_reflns 14146
_refine_ls_number_restraints 0
_refine_ls_restrained_S_all 1.109
_refine_ls_R_factor_all 0.0547
_refine_ls_R_factor_gt 0.0311
_refine_ls_shift/su_max 0.011
_refine_ls_shift/su_mean 0.000
_refine_ls_structure_factor_coef Fsqd
_refine_ls_weighting_details 'calc w=1/[\s^2^(Fo^2^)+(0.0271P)^2^+0.0375P] where P=(Fo^2^+2Fc^2^)/3'
_refine_ls_weighting_scheme calc
_refine_ls_wR_factor_gt 0.0602
_refine_ls_wR_factor_ref 0.0648
_reflns_number_gt 10482
_reflns_number_total 14146
_reflns_threshold_expression >2sigma(I)
_cod_data_source_file om100018x_si_002.cif
_cod_data_source_block x09135
_cod_original_sg_symbol_H-M 'P 21/c'
_cod_database_code 4065596

loop_
_symmetry_equiv_pos_as_xyz
'x, y, z'
'-x, y+1/2, -z+1/2'
'-x, -y, -z'
'x, -y-1/2, z-1/2'

loop_
_atom_site_label
_atom_site_type_symbol
_atom_site_fract_x
_atom_site_fract_y
_atom_site_fract_z
_atom_site_U_iso_or_equiv
_atom_site_adp_type
_atom_site_occupancy
_atom_site_symmetry_multiplicity
_atom_site_calc_flag
_atom_site_refinement_flags
Ir1 Ir 0.611292(8) 0.838401(3) 0.420655(6) 0.01196(2) Uani 1 1 d .
S1 S 0.43671(6) 0.85183(2) 0.58066(5) 0.01675(8) Uani 1 1 d .
O1 O 0.59282(17) 0.81780(6) 0.60294(13) 0.0182(3) Uani 1 1 d .
O2 O 0.42883(16) 0.88522(6) 0.46244(13) 0.0182(3) Uani 1 1 d .
O3 O 0.29173(18) 0.81724(7) 0.54986(15) 0.0253(3) Uani 1 1 d .
O4 O 0.4623(2) 0.88726(6) 0.68995(14) 0.0277(3) Uani 1 1 d .
C1 C 0.7361(2) 0.80733(8) 0.30083(17) 0.0156(3) Uani 1 1 d .
C2 C 0.5883(2) 0.83707(7) 0.22328(18) 0.0159(3) Uani 1 1 d .
C3 C 0.4459(2) 0.80769(9) 0.23076(17) 0.0184(3) Uani 1 1 d .
C4 C 0.5036(2) 0.76332(8) 0.31561(18) 0.0186(3) Uani 1 1 d .
C5 C 0.6848(2) 0.76280(7) 0.36017(18) 0.0172(3) Uani 1 1 d .
C6 C 0.9101(3) 0.81866(10) 0.3115(2) 0.0242(4) Uani 1 1 d .
H6A H 0.9881 0.8110 0.4001 0.036 Uiso 1 1 calc R
H6B H 0.9198 0.8570 0.2909 0.036 Uiso 1 1 calc R
H6C H 0.9371 0.7954 0.2506 0.036 Uiso 1 1 calc R
C7 C 0.5805(3) 0.88375(9) 0.1348(2) 0.0268(4) Uani 1 1 d .
H7A H 0.6811 0.9062 0.1730 0.040 Uiso 1 1 calc R
H7B H 0.4814 0.9059 0.1229 0.040 Uiso 1 1 calc R
H7C H 0.5740 0.8697 0.0507 0.040 Uiso 1 1 calc R
C8 C 0.2674(3) 0.82495(12) 0.1637(2) 0.0332(5) Uani 1 1 d .
H8A H 0.2166 0.8046 0.0826 0.050 Uiso 1 1 calc R
H8B H 0.2629 0.8640 0.1448 0.050 Uiso 1 1 calc R
H8C H 0.2059 0.8175 0.2200 0.050 Uiso 1 1 calc R
C9 C 0.4033(3) 0.72463(10) 0.3610(2) 0.0295(5) Uani 1 1 d .
H9A H 0.2874 0.7374 0.3315 0.044 Uiso 1 1 calc R
H9B H 0.4507 0.7229 0.4559 0.044 Uiso 1 1 calc R
H9C H 0.4062 0.6883 0.3254 0.044 Uiso 1 1 calc R
C10 C 0.7940(3) 0.71924(9) 0.4427(2) 0.0304(5) Uani 1 1 d .
H10A H 0.7861 0.6865 0.3902 0.046 Uiso 1 1 calc R
H10B H 0.7576 0.7105 0.5138 0.046 Uiso 1 1 calc R
H10C H 0.9100 0.7320 0.4784 0.046 Uiso 1 1 calc R
C11 C 0.7801(2) 0.89576(7) 0.52538(17) 0.0141(3) Uani 1 1 d .
N1 N 0.92431(18) 0.88642(6) 0.62759(15) 0.0148(3) Uani 1 1 d .
C12 C 1.0034(2) 0.93511(8) 0.68082(17) 0.0165(3) Uani 1 1 d .
N2 N 0.76844(19) 0.95064(6) 0.51528(14) 0.0149(3) Uani 1 1 d .
C13 C 0.9049(2) 0.97566(8) 0.61063(18) 0.0166(3) Uani 1 1 d .
C14 C 0.9896(3) 0.83268(8) 0.6767(2) 0.0197(4) Uani 1 1 d .
H14A H 0.9018 0.8053 0.6397 0.030 Uiso 1 1 calc R
H14B H 1.0266 0.8324 0.7713 0.030 Uiso 1 1 calc R
H14C H 1.0844 0.8242 0.6520 0.030 Uiso 1 1 calc R
C15 C 1.1667(2) 0.93612(9) 0.79217(19) 0.0229(4) Uani 1 1 d .
H15A H 1.1981 0.9739 0.8184 0.034 Uiso 1 1 calc R
H15B H 1.2523 0.9192 0.7667 0.034 Uiso 1 1 calc R
H15C H 1.1573 0.9159 0.8649 0.034 Uiso 1 1 calc R
C16 C 0.9217(3) 1.03586(9) 0.6245(2) 0.0225(4) Uani 1 1 d .
H16A H 1.0270 1.0449 0.6957 0.034 Uiso 1 1 calc R
H16B H 0.8279 1.0506 0.6433 0.034 Uiso 1 1 calc R
H16C H 0.9214 1.0517 0.5437 0.034 Uiso 1 1 calc R
C17 C 0.6397(2) 0.98065(8) 0.41227(18) 0.0198(4) Uani 1 1 d .
H17A H 0.6843 0.9926 0.3478 0.030 Uiso 1 1 calc R
H17B H 0.6057 1.0126 0.4492 0.030 Uiso 1 1 calc R
H17C H 0.5428 0.9570 0.3708 0.030 Uiso 1 1 calc R
C1S C 0.7747(3) 0.94747(11) 0.8756(2) 0.0315(5) Uani 1 1 d .
H1S1 H 0.8240 0.9707 0.8267 0.038 Uiso 1 1 calc R
H1S2 H 0.7184 0.9163 0.8197 0.038 Uiso 1 1 calc R
Cl1S Cl 0.93532(6) 0.92286(2) 1.01690(6) 0.03102(12) Uani 1 1 d .
Cl2S Cl 0.62665(7) 0.98546(3) 0.91377(5) 0.03022(12) Uani 1 1 d .

loop_
_atom_site_aniso_label
_atom_site_aniso_U_11
_atom_site_aniso_U_22
_atom_site_aniso_U_33
_atom_site_aniso_U_23
_atom_site_aniso_U_13
_atom_site_aniso_U_12
Ir1 0.01077(3) 0.01215(3) 0.01241(3) 0.00003(2) 0.00376(2) 0.00042(2)
S1 0.01599(19) 0.0190(2) 0.0166(2) -0.00170(16) 0.00776(15) -0.00071(17)
O1 0.0175(6) 0.0208(7) 0.0172(6) 0.0045(5) 0.0077(5) 0.0028(5)
O2 0.0168(6) 0.0193(7) 0.0202(6) 0.0033(5) 0.0089(5) 0.0062(5)
O3 0.0176(7) 0.0293(8) 0.0302(8) 0.0010(6) 0.0103(6) -0.0046(6)
O4 0.0377(9) 0.0251(8) 0.0236(7) -0.0071(6) 0.0152(6) -0.0001(7)
C1 0.0150(7) 0.0155(8) 0.0164(8) -0.0029(6) 0.0061(6) 0.0002(6)
C2 0.0173(8) 0.0155(8) 0.0145(7) -0.0009(6) 0.0056(6) 0.0020(6)
C3 0.0138(7) 0.0255(10) 0.0136(7) -0.0056(7) 0.0024(6) -0.0009(7)
C4 0.0215(8) 0.0179(9) 0.0163(8) -0.0047(6) 0.0072(7) -0.0056(7)
C5 0.0213(8) 0.0133(8) 0.0163(8) -0.0021(6) 0.0064(7) 0.0009(6)
C6 0.0179(9) 0.0299(11) 0.0271(10) -0.0063(8) 0.0111(8) -0.0023(8)
C7 0.0418(12) 0.0192(10) 0.0223(10) 0.0040(7) 0.0154(9) 0.0045(9)
C8 0.0163(9) 0.0546(16) 0.0234(11) -0.0051(10) 0.0016(8) 0.0047(9)
C9 0.0376(12) 0.0254(11) 0.0313(11) -0.0096(9) 0.0196(10) -0.0168(9)
C10 0.0419(13) 0.0197(10) 0.0253(10) 0.0024(8) 0.0076(9) 0.0103(9)
C11 0.0149(7) 0.0146(8) 0.0136(7) -0.0004(6) 0.0063(6) -0.0008(6)
N1 0.0126(6) 0.0167(7) 0.0140(6) -0.0002(5) 0.0038(5) 0.0001(5)
C12 0.0146(7) 0.0207(9) 0.0145(7) -0.0048(6) 0.0057(6) -0.0025(6)
N2 0.0150(6) 0.0154(7) 0.0144(7) -0.0007(5) 0.0057(5) -0.0013(5)
C13 0.0175(8) 0.0172(9) 0.0165(7) -0.0038(6) 0.0082(6) -0.0043(6)
C14 0.0174(8) 0.0209(10) 0.0179(8) 0.0024(7) 0.0032(7) 0.0024(7)
C15 0.0174(8) 0.0309(11) 0.0170(8) -0.0050(8) 0.0027(7) -0.0040(8)
C16 0.0246(9) 0.0198(9) 0.0255(10) -0.0062(8) 0.0122(8) -0.0054(7)
C17 0.0207(8) 0.0172(9) 0.0200(9) 0.0039(7) 0.0059(7) 0.0018(7)
C1S 0.0273(11) 0.0450(15) 0.0225(10) -0.0022(9) 0.0096(8) 0.0083(10)
Cl1S 0.0223(2) 0.0318(3) 0.0363(3) 0.0043(2) 0.0081(2) 0.0049(2)
Cl2S 0.0307(3) 0.0297(3) 0.0244(2) -0.0045(2) 0.0037(2) 0.0112(2)

loop_
_atom_type_symbol
_atom_type_description
_atom_type_scat_dispersion_real
_atom_type_scat_dispersion_imag
_atom_type_scat_source
C C 0.0033 0.0016 'International Tables Vol C Tables 4.2.6.8 and 6.1.1.4'
H H 0.0000 0.0000 'International Tables Vol C Tables 4.2.6.8 and 6.1.1.4'
Cl Cl 0.1484 0.1585 'International Tables Vol C Tables 4.2.6.8 and 6.1.1.4'
Ir Ir -1.4442 7.9887 'International Tables Vol C Tables 4.2.6.8 and 6.1.1.4'
N N 0.0061 0.0033 'International Tables Vol C Tables 4.2.6.8 and 6.1.1.4'
O O 0.0106 0.0060 'International Tables Vol C Tables 4.2.6.8 and 6.1.1.4'
S S 0.1246 0.1234 'International Tables Vol C Tables 4.2.6.8 and 6.1.1.4'

loop_
_geom_angle_atom_site_label_1
_geom_angle_atom_site_label_2
_geom_angle_atom_site_label_3
_geom_angle
C11 Ir1 C2 111.56(7)
C11 Ir1 O2 86.07(6)
C2 Ir1 O2 116.34(6)
C11 Ir1 C1 100.46(7)
C2 Ir1 C1 39.33(7)
O2 Ir1 C1 155.52(6)
C11 Ir1 C5 122.77(7)
C2 Ir1 C5 65.60(7)
O2 Ir1 C5 149.41(6)
C1 Ir1 C5 38.91(7)
C11 Ir1 O1 85.10(6)
C2 Ir1 O1 163.04(7)
O2 Ir1 O1 66.29(5)
C1 Ir1 O1 137.34(6)
C5 Ir1 O1 103.23(6)
C11 Ir1 C3 148.40(7)
C2 Ir1 C3 39.30(7)
O2 Ir1 C3 97.45(6)
C1 Ir1 C3 64.86(7)
C5 Ir1 C3 64.06(7)
O1 Ir1 C3 125.13(7)
C11 Ir1 C4 161.82(7)
C2 Ir1 C4 65.23(7)
O2 Ir1 C4 111.62(6)
C1 Ir1 C4 65.26(7)
C5 Ir1 C4 39.06(7)
O1 Ir1 C4 97.95(6)
C3 Ir1 C4 37.36(7)
C11 Ir1 S1 89.72(5)
C2 Ir1 S1 143.96(5)
O2 Ir1 S1 33.54(4)
C1 Ir1 S1 166.06(5)
C5 Ir1 S1 127.20(5)
O1 Ir1 S1 33.42(4)
C3 Ir1 S1 110.44(5)
C4 Ir1 S1 102.73(5)
O3 S1 O4 113.41(10)
O3 S1 O1 110.59(9)
O4 S1 O1 110.38(9)
O3 S1 O2 110.97(9)
O4 S1 O2 110.27(9)
O1 S1 O2 100.49(8)
O3 S1 Ir1 114.46(7)
O4 S1 Ir1 132.13(7)
O1 S1 Ir1 51.18(5)
O2 S1 Ir1 50.54(5)
S1 O1 Ir1 95.40(7)
S1 O2 Ir1 95.92(6)
C5 C1 C2 107.70(16)
C5 C1 C6 125.84(18)
C2 C1 C6 126.36(18)
C5 C1 Ir1 70.58(10)
C2 C1 Ir1 69.73(10)
C6 C1 Ir1 127.81(13)
C1 C2 C3 106.97(16)
C1 C2 C7 126.28(18)
C3 C2 C7 126.06(18)
C1 C2 Ir1 70.93(10)
C3 C2 Ir1 72.53(11)
C7 C2 Ir1 129.14(14)
C4 C3 C2 109.26(16)
C4 C3 C8 126.3(2)
C2 C3 C8 124.4(2)
C4 C3 Ir1 71.35(10)
C2 C3 Ir1 68.17(10)
C8 C3 Ir1 123.84(15)
C3 C4 C5 107.44(16)
C3 C4 C9 128.02(19)
C5 C4 C9 124.45(19)
C3 C4 Ir1 71.28(11)
C5 C4 Ir1 68.89(10)
C9 C4 Ir1 122.38(14)
C1 C5 C4 108.52(16)
C1 C5 C10 126.70(18)
C4 C5 C10 124.49(18)
C1 C5 Ir1 70.50(10)
C4 C5 Ir1 72.05(10)
C10 C5 Ir1 128.18(14)
C1 C6 H6A 109.5
C1 C6 H6B 109.5
H6A C6 H6B 109.5
C1 C6 H6C 109.5
H6A C6 H6C 109.5
H6B C6 H6C 109.5
C2 C7 H7A 109.5
C2 C7 H7B 109.5
H7A C7 H7B 109.5
C2 C7 H7C 109.5
H7A C7 H7C 109.5
H7B C7 H7C 109.5
C3 C8 H8A 109.5
C3 C8 H8B 109.5
H8A C8 H8B 109.5
C3 C8 H8C 109.5
H8A C8 H8C 109.5
H8B C8 H8C 109.5
C4 C9 H9A 109.5
C4 C9 H9B 109.5
H9A C9 H9B 109.5
C4 C9 H9C 109.5
H9A C9 H9C 109.5
H9B C9 H9C 109.5
C5 C10 H10A 109.5
C5 C10 H10B 109.5
H10A C10 H10B 109.5
C5 C10 H10C 109.5
H10A C10 H10C 109.5
H10B C10 H10C 109.5
N2 C11 N1 104.76(15)
N2 C11 Ir1 128.56(13)
N1 C11 Ir1 126.53(13)
C11 N1 C12 111.17(15)
C11 N1 C14 124.91(16)
C12 N1 C14 123.92(15)
C13 C12 N1 106.54(15)
C13 C12 C15 131.56(18)
N1 C12 C15 121.89(17)
C11 N2 C13 111.09(15)
C11 N2 C17 125.34(15)
C13 N2 C17 123.35(16)
C12 C13 N2 106.45(16)
C12 C13 C16 131.02(17)
N2 C13 C16 122.51(17)
N1 C14 H14A 109.5
N1 C14 H14B 109.5
H14A C14 H14B 109.5
N1 C14 H14C 109.5
H14A C14 H14C 109.5
H14B C14 H14C 109.5
C12 C15 H15A 109.5
C12 C15 H15B 109.5
H15A C15 H15B 109.5
C12 C15 H15C 109.5
H15A C15 H15C 109.5
H15B C15 H15C 109.5
C13 C16 H16A 109.5
C13 C16 H16B 109.5
H16A C16 H16B 109.5
C13 C16 H16C 109.5
H16A C16 H16C 109.5
H16B C16 H16C 109.5
N2 C17 H17A 109.5
N2 C17 H17B 109.5
H17A C17 H17B 109.5
N2 C17 H17C 109.5
H17A C17 H17C 109.5
H17B C17 H17C 109.5
Cl2S C1S Cl1S 111.34(12)
Cl2S C1S H1S1 109.4
Cl1S C1S H1S1 109.4
Cl2S C1S H1S2 109.4
Cl1S C1S H1S2 109.4
H1S1 C1S H1S2 108.0

loop_
_geom_bond_atom_site_label_1
_geom_bond_atom_site_label_2
_geom_bond_distance
Ir1 C11 2.0454(18)
Ir1 C2 2.1330(19)
Ir1 O2 2.1397(13)
Ir1 C1 2.1490(18)
Ir1 C5 2.1500(18)
Ir1 O1 2.1574(13)
Ir1 C3 2.1917(17)
Ir1 C4 2.1926(18)
Ir1 S1 2.7567(5)
S1 O3 1.4431(16)
S1 O4 1.4439(15)
S1 O1 1.5250(14)
S1 O2 1.5312(14)
C1 C5 1.432(3)
C1 C2 1.441(3)
C1 C6 1.489(3)
C2 C3 1.455(3)
C2 C7 1.496(3)
C3 C4 1.404(3)
C3 C8 1.499(3)
C4 C5 1.452(3)
C4 C9 1.497(3)
C5 C10 1.491(3)
C6 H6A 0.9800
C6 H6B 0.9800
C6 H6C 0.9800
C7 H7A 0.9800
C7 H7B 0.9800
C7 H7C 0.9800
C8 H8A 0.9800
C8 H8B 0.9800
C8 H8C 0.9800
C9 H9A 0.9800
C9 H9B 0.9800
C9 H9C 0.9800
C10 H10A 0.9800
C10 H10B 0.9800
C10 H10C 0.9800
C11 N2 1.352(2)
C11 N1 1.353(2)
N1 C12 1.393(2)
N1 C14 1.457(2)
C12 C13 1.350(3)
C12 C15 1.486(3)
N2 C13 1.396(2)
N2 C17 1.460(2)
C13 C16 1.487(3)
C14 H14A 0.9800
C14 H14B 0.9800
C14 H14C 0.9800
C15 H15A 0.9800
C15 H15B 0.9800
C15 H15C 0.9800
C16 H16A 0.9800
C16 H16B 0.9800
C16 H16C 0.9800
C17 H17A 0.9800
C17 H17B 0.9800
C17 H17C 0.9800
C1S Cl2S 1.760(2)
C1S Cl1S 1.766(2)
C1S H1S1 0.9900
C1S H1S2 0.9900

loop_
_geom_torsion_atom_site_label_1
_geom_torsion_atom_site_label_2
_geom_torsion_atom_site_label_3
_geom_torsion_atom_site_label_4
_geom_torsion
C11 Ir1 S1 O3 -178.96(9)
C2 Ir1 S1 O3 52.87(12)
O2 Ir1 S1 O3 97.74(10)
C1 Ir1 S1 O3 -41.7(2)
C5 Ir1 S1 O3 -46.43(10)
O1 Ir1 S1 O3 -97.47(11)
C3 Ir1 S1 O3 25.92(10)
C4 Ir1 S1 O3 -12.32(9)
C11 Ir1 S1 O4 1.32(11)
C2 Ir1 S1 O4 -126.85(12)
O2 Ir1 S1 O4 -81.98(12)
C1 Ir1 S1 O4 138.6(2)
C5 Ir1 S1 O4 133.84(11)
O1 Ir1 S1 O4 82.81(12)
C3 Ir1 S1 O4 -153.80(11)
C4 Ir1 S1 O4 167.96(11)
C11 Ir1 S1 O1 -81.49(9)
C2 Ir1 S1 O1 150.34(11)
O2 Ir1 S1 O1 -164.79(10)
C1 Ir1 S1 O1 55.8(2)
C5 Ir1 S1 O1 51.03(10)
C3 Ir1 S1 O1 123.39(9)
C4 Ir1 S1 O1 85.14(9)
C11 Ir1 S1 O2 83.30(9)
C2 Ir1 S1 O2 -44.87(11)
C1 Ir1 S1 O2 -139.5(2)
C5 Ir1 S1 O2 -144.18(9)
O1 Ir1 S1 O2 164.79(10)
C3 Ir1 S1 O2 -71.82(9)
C4 Ir1 S1 O2 -110.07(9)
O3 S1 O1 Ir1 105.39(9)
O4 S1 O1 Ir1 -128.28(8)
O2 S1 O1 Ir1 -11.89(8)
C11 Ir1 O1 S1 96.97(8)
C2 Ir1 O1 S1 -93.7(2)
O2 Ir1 O1 S1 9.11(6)
C1 Ir1 O1 S1 -162.91(7)
C5 Ir1 O1 S1 -140.49(8)
C3 Ir1 O1 S1 -73.08(10)
C4 Ir1 O1 S1 -101.07(8)
O3 S1 O2 Ir1 -105.00(9)
O4 S1 O2 Ir1 128.48(8)
O1 S1 O2 Ir1 12.00(8)
C11 Ir1 O2 S1 -95.44(8)
C2 Ir1 O2 S1 152.41(7)
C1 Ir1 O2 S1 157.79(12)
C5 Ir1 O2 S1 66.34(14)
O1 Ir1 O2 S1 -9.08(6)
C3 Ir1 O2 S1 116.12(8)
C4 Ir1 O2 S1 80.26(8)
C11 Ir1 C1 C5 130.35(11)
C2 Ir1 C1 C5 -118.29(15)
O2 Ir1 C1 C5 -125.90(15)
O1 Ir1 C1 C5 36.22(14)
C3 Ir1 C1 C5 -79.17(11)
C4 Ir1 C1 C5 -37.80(10)
S1 Ir1 C1 C5 -6.0(3)
C11 Ir1 C1 C2 -111.36(11)
O2 Ir1 C1 C2 -7.6(2)
C5 Ir1 C1 C2 118.29(15)
O1 Ir1 C1 C2 154.50(10)
C3 Ir1 C1 C2 39.11(11)
C4 Ir1 C1 C2 80.49(11)
S1 Ir1 C1 C2 112.3(2)
C11 Ir1 C1 C6 9.53(19)
C2 Ir1 C1 C6 120.9(2)
O2 Ir1 C1 C6 113.27(19)
C5 Ir1 C1 C6 -120.8(2)
O1 Ir1 C1 C6 -84.6(2)
C3 Ir1 C1 C6 160.0(2)
C4 Ir1 C1 C6 -158.6(2)
S1 Ir1 C1 C6 -126.8(2)
C5 C1 C2 C3 -3.4(2)
C6 C1 C2 C3 173.29(18)
Ir1 C1 C2 C3 -64.05(13)
C5 C1 C2 C7 -174.25(18)
C6 C1 C2 C7 2.4(3)
Ir1 C1 C2 C7 125.08(19)
C5 C1 C2 Ir1 60.67(12)
C6 C1 C2 Ir1 -122.66(19)
C11 Ir1 C2 C1 79.97(12)
O2 Ir1 C2 C1 176.49(10)
C5 Ir1 C2 C1 -37.40(11)
O1 Ir1 C2 C1 -88.6(2)
C3 Ir1 C2 C1 -115.63(15)
C4 Ir1 C2 C1 -80.54(11)
S1 Ir1 C2 C1 -157.73(8)
C11 Ir1 C2 C3 -164.40(11)
O2 Ir1 C2 C3 -67.88(12)
C1 Ir1 C2 C3 115.63(15)
C5 Ir1 C2 C3 78.23(12)
O1 Ir1 C2 C3 27.0(3)
C4 Ir1 C2 C3 35.09(11)
S1 Ir1 C2 C3 -42.10(14)
C11 Ir1 C2 C7 -41.8(2)
O2 Ir1 C2 C7 54.8(2)
C1 Ir1 C2 C7 -121.7(2)
C5 Ir1 C2 C7 -159.1(2)
O1 Ir1 C2 C7 149.65(19)
C3 Ir1 C2 C7 122.6(2)
C4 Ir1 C2 C7 157.7(2)
S1 Ir1 C2 C7 80.5(2)
C1 C2 C3 C4 3.3(2)
C7 C2 C3 C4 174.20(18)
Ir1 C2 C3 C4 -59.68(13)
C1 C2 C3 C8 179.91(19)
C7 C2 C3 C8 -9.2(3)
Ir1 C2 C3 C8 116.9(2)
C1 C2 C3 Ir1 62.99(12)
C7 C2 C3 Ir1 -126.11(19)
C11 Ir1 C3 C4 149.19(14)
C2 Ir1 C3 C4 120.67(16)
O2 Ir1 C3 C4 -116.18(11)
C1 Ir1 C3 C4 81.53(12)
C5 Ir1 C3 C4 38.21(11)
O1 Ir1 C3 C4 -50.00(13)
S1 Ir1 C3 C4 -84.22(11)
C11 Ir1 C3 C2 28.52(18)
O2 Ir1 C3 C2 123.14(10)
C1 Ir1 C3 C2 -39.14(11)
C5 Ir1 C3 C2 -82.46(11)
O1 Ir1 C3 C2 -170.68(9)
C4 Ir1 C3 C2 -120.67(16)
S1 Ir1 C3 C2 155.11(9)
C11 Ir1 C3 C8 -89.1(2)
C2 Ir1 C3 C8 -117.6(2)
O2 Ir1 C3 C8 5.5(2)
C1 Ir1 C3 C8 -156.8(2)
C5 Ir1 C3 C8 159.9(2)
O1 Ir1 C3 C8 71.7(2)
C4 Ir1 C3 C8 121.7(2)
S1 Ir1 C3 C8 37.5(2)
C2 C3 C4 C5 -1.9(2)
C8 C3 C4 C5 -178.44(19)
Ir1 C3 C4 C5 -59.67(12)
C2 C3 C4 C9 174.68(19)
C8 C3 C4 C9 -1.8(3)
Ir1 C3 C4 C9 116.9(2)
C2 C3 C4 Ir1 57.75(13)
C8 C3 C4 Ir1 -118.8(2)
C11 Ir1 C4 C3 -120.7(2)
C2 Ir1 C4 C3 -36.87(11)
O2 Ir1 C4 C3 73.17(12)
C1 Ir1 C4 C3 -80.37(12)
C5 Ir1 C4 C3 -118.03(16)
O1 Ir1 C4 C3 140.76(11)
S1 Ir1 C4 C3 107.11(11)
C11 Ir1 C4 C5 -2.7(3)
C2 Ir1 C4 C5 81.16(11)
O2 Ir1 C4 C5 -168.79(10)
C1 Ir1 C4 C5 37.66(11)
O1 Ir1 C4 C5 -101.21(11)
C3 Ir1 C4 C5 118.03(16)
S1 Ir1 C4 C5 -134.86(10)
C11 Ir1 C4 C9 115.6(2)
C2 Ir1 C4 C9 -160.59(19)
O2 Ir1 C4 C9 -50.55(18)
C1 Ir1 C4 C9 155.90(19)
C5 Ir1 C4 C9 118.2(2)
O1 Ir1 C4 C9 17.03(18)
C3 Ir1 C4 C9 -123.7(2)
S1 Ir1 C4 C9 -16.62(18)
C2 C1 C5 C4 2.3(2)
C6 C1 C5 C4 -174.42(18)
Ir1 C1 C5 C4 62.40(13)
C2 C1 C5 C10 176.23(18)
C6 C1 C5 C10 -0.5(3)
Ir1 C1 C5 C10 -123.6(2)
C2 C1 C5 Ir1 -60.13(12)
C6 C1 C5 Ir1 123.18(19)
C3 C4 C5 C1 -0.2(2)
C9 C4 C5 C1 -176.97(18)
Ir1 C4 C5 C1 -61.42(12)
C3 C4 C5 C10 -174.35(18)
C9 C4 C5 C10 8.9(3)
Ir1 C4 C5 C10 124.46(19)
C3 C4 C5 Ir1 61.20(13)
C9 C4 C5 Ir1 -115.55(19)
C11 Ir1 C5 C1 -63.03(12)
C2 Ir1 C5 C1 37.80(10)
O2 Ir1 C5 C1 138.75(12)
O1 Ir1 C5 C1 -155.71(10)
C3 Ir1 C5 C1 81.40(11)
C4 Ir1 C5 C1 117.96(15)
S1 Ir1 C5 C1 178.19(8)
C11 Ir1 C5 C4 179.02(10)
C2 Ir1 C5 C4 -80.16(11)
O2 Ir1 C5 C4 20.79(18)
C1 Ir1 C5 C4 -117.96(15)
O1 Ir1 C5 C4 86.33(11)
C3 Ir1 C5 C4 -36.56(11)
S1 Ir1 C5 C4 60.23(12)
C11 Ir1 C5 C10 58.9(2)
C2 Ir1 C5 C10 159.7(2)
O2 Ir1 C5 C10 -99.4(2)
C1 Ir1 C5 C10 121.9(2)
O1 Ir1 C5 C10 -33.8(2)
C3 Ir1 C5 C10 -156.7(2)
C4 Ir1 C5 C10 -120.2(2)
S1 Ir1 C5 C10 -59.9(2)
C2 Ir1 C11 N2 67.81(17)
O2 Ir1 C11 N2 -49.00(16)
C1 Ir1 C11 N2 107.21(16)
C5 Ir1 C11 N2 141.91(15)
O1 Ir1 C11 N2 -115.51(16)
C3 Ir1 C11 N2 48.8(2)
C4 Ir1 C11 N2 143.9(2)
S1 Ir1 C11 N2 -82.37(16)
C2 Ir1 C11 N1 -117.42(16)
O2 Ir1 C11 N1 125.77(16)
C1 Ir1 C11 N1 -78.02(16)
C5 Ir1 C11 N1 -43.32(18)
O1 Ir1 C11 N1 59.26(16)
C3 Ir1 C11 N1 -136.40(15)
C4 Ir1 C11 N1 -41.3(3)
S1 Ir1 C11 N1 92.40(15)
N2 C11 N1 C12 -0.4(2)
Ir1 C11 N1 C12 -176.20(13)
N2 C11 N1 C14 179.48(17)
Ir1 C11 N1 C14 3.7(3)
C11 N1 C12 C13 0.6(2)
C14 N1 C12 C13 -179.29(17)
C11 N1 C12 C15 -178.37(17)
C14 N1 C12 C15 1.7(3)
N1 C11 N2 C13 0.1(2)
Ir1 C11 N2 C13 175.73(13)
N1 C11 N2 C17 174.86(16)
Ir1 C11 N2 C17 -9.5(3)
N1 C12 C13 N2 -0.5(2)
C15 C12 C13 N2 178.32(19)
N1 C12 C13 C16 177.77(19)
C15 C12 C13 C16 -3.4(4)
C11 N2 C13 C12 0.3(2)
C17 N2 C13 C12 -174.61(17)
C11 N2 C13 C16 -178.19(17)
C17 N2 C13 C16 6.9(3)
